data_7161000
loop_
_publ_author_name
'Szyma&#x144;ska, Julia'
'Palusiak, Marcin'
'Rybarczyk-Pirek, Agnieszka J'
'Wiosna-Sa&#x142;yga, Gabriela'
'Rachwalski, Micha&#x142;'
'Pieczonka, Adam M.'

_publ_section_title
;
 Regio- and stereoselective ring-opening of aziridines: a click chemistry
 approach to chiral amino alcohols and triazole-modified compounds.
;
_journal_issue 11
_journal_name_full 'Organic &amp; biomolecular chemistry'
_journal_page_first 2254
_journal_page_last 2260
_journal_paper_doi 10.1039/d6ob00147e
_journal_volume 24
_journal_year 2026
_chemical_absolute_configuration rm
_chemical_formula_sum 'C14 H21 N O'
_chemical_formula_weight 219.32
_space_group_crystal_system monoclinic
_space_group_IT_number 4
_space_group_name_Hall 'P 2yb'
_space_group_name_H-M_alt 'P 1 21 1'
_atom_sites_solution_hydrogens mixed
_audit_creation_method SHELXL-2014
_audit_update_record
;
2025-11-09 deposited with the CCDC.	2026-02-19 downloaded from the CCDC.
;
_cell_angle_alpha 90
_cell_angle_beta 111.201(7)
_cell_angle_gamma 90
_cell_formula_units_Z 2
_cell_length_a 8.0802(5)
_cell_length_b 9.3390(4)
_cell_length_c 9.4648(6)
_cell_measurement_reflns_used 9662
_cell_measurement_temperature 99.9(5)
_cell_measurement_theta_max 75.2940
_cell_measurement_theta_min 4.7700
_cell_volume 665.88(7)
_computing_structure_refinement 'SHELXL-2014 (Sheldrick, 2014)'
_diffrn_ambient_temperature 99.9(5)
_diffrn_detector 'Hybrid Pixel Array Detector'
_diffrn_detector_area_resol_mean 10.0000
_diffrn_detector_type HyPix
_diffrn_measured_fraction_theta_full 1.000
_diffrn_measured_fraction_theta_max 0.971
_diffrn_measurement_device 'four-circle diffractometer'
_diffrn_measurement_device_type 'XtaLAB Synergy, Dualflex, HyPix'
_diffrn_radiation_type CuK\a
_diffrn_radiation_wavelength 1.54184
_diffrn_reflns_av_R_equivalents 0.0834
_diffrn_reflns_av_unetI/netI 0.0408
_diffrn_reflns_Laue_measured_fraction_full 1.000
_diffrn_reflns_Laue_measured_fraction_max 0.971
_diffrn_reflns_limit_h_max 8
_diffrn_reflns_limit_h_min -10
_diffrn_reflns_limit_k_max 11
_diffrn_reflns_limit_k_min -11
_diffrn_reflns_limit_l_max 11
_diffrn_reflns_limit_l_min -11
_diffrn_reflns_number 12447
_diffrn_reflns_point_group_measured_fraction_full 0.993
_diffrn_reflns_point_group_measured_fraction_max 0.936
_diffrn_reflns_theta_full 67.684
_diffrn_reflns_theta_max 76.876
_diffrn_reflns_theta_min 5.012
_diffrn_source 'micro-focus sealed X-ray tube'
_diffrn_source_type 'PhotonJet (Cu) X-ray Source'
_exptl_absorpt_coefficient_mu 0.525
_exptl_absorpt_correction_T_max 1.00000
_exptl_absorpt_correction_T_min 0.52366
_exptl_absorpt_correction_type multi-scan
_exptl_absorpt_process_details
;
CrysAlisPro 1.171.42.88a (Rigaku Oxford Diffraction, 2023)
Empirical absorption correction using spherical harmonics,
implemented in SCALE3 ABSPACK scaling algorithm.
;
_exptl_crystal_density_diffrn 1.094
_exptl_crystal_description block
_exptl_crystal_F_000 240
_exptl_crystal_size_max 0.4
_exptl_crystal_size_mid 0.35
_exptl_crystal_size_min 0.3
_refine_diff_density_max 0.186
_refine_diff_density_min -0.168
_refine_diff_density_rms 0.040
_refine_ls_abs_structure_details
;
 Flack x determined using 1072 quotients [(I+)-(I-)]/[(I+)+(I-)]
 (Parsons, Flack and Wagner, Acta Cryst. B69 (2013) 249-259).
;
_refine_ls_abs_structure_Flack -0.1(2)
_refine_ls_extinction_coef 0.016(3)
_refine_ls_extinction_expression Fc^*^=kFc[1+0.001xFc^2^\l^3^/sin(2\q)]^-1/4^
_refine_ls_extinction_method SHELXL
_refine_ls_goodness_of_fit_ref 1.108
_refine_ls_hydrogen_treatment mixed
_refine_ls_matrix_type full
_refine_ls_number_parameters 152
_refine_ls_number_reflns 2643
_refine_ls_number_restraints 1
_refine_ls_restrained_S_all 1.108
_refine_ls_R_factor_all 0.0460
_refine_ls_R_factor_gt 0.0438
_refine_ls_shift/su_max 0.000
_refine_ls_shift/su_mean 0.000
_refine_ls_structure_factor_coef Fsqd
_refine_ls_weighting_details 'w=1/[\s^2^(Fo^2^)+(0.0593P)^2^+0.1510P] where P=(Fo^2^+2Fc^2^)/3'
_refine_ls_weighting_scheme calc
_refine_ls_wR_factor_gt 0.1171
_refine_ls_wR_factor_ref 0.1236
_reflns_Friedel_coverage 0.812
_reflns_Friedel_fraction_full 0.986
_reflns_Friedel_fraction_max 0.896
_reflns_number_gt 2515
_reflns_number_total 2643
_reflns_threshold_expression 'I > 2\s(I)'
_cod_data_source_file d6ob00147e2.cif
_cod_data_source_block shelx
_cod_depositor_comments 'Adding full bibliography for 7161000--7161011.cif.'
_cod_original_sg_symbol_H-M 'P 21'
_cod_database_code 7161000
_shelx_space_group_comment
;
The symmetry employed for this shelxl refinement is uniquely defined
by the following loop, which should always be used as a source of
symmetry information in preference to the above space-group names.
They are only intended as comments.
;
_oxdiff_exptl_absorpt_empirical_full_min 0.466
_oxdiff_exptl_absorpt_empirical_full_max 2.076
_oxdiff_exptl_absorpt_empirical_details
;
Empirical correction (ABSPACK) includes:
- Absorption correction using spherical harmonics
- Frame scaling
;
_shelxl_version_number 2014-1

loop_
_space_group_symop_operation_xyz
'x, y, z'
'-x, y+1/2, -z'

loop_
_atom_site_label
_atom_site_type_symbol
_atom_site_fract_x
_atom_site_fract_y
_atom_site_fract_z
_atom_site_U_iso_or_equiv
_atom_site_adp_type
_atom_site_occupancy
_atom_site_site_symmetry_order
_atom_site_calc_flag
_atom_site_refinement_flags_posn
_atom_site_refinement_flags_adp
_atom_site_refinement_flags_occupancy
_atom_site_disorder_assembly
_atom_site_disorder_group
O1 O -0.3615(3) -0.8440(2) -0.9639(2) 0.0375(5) Uani 1 1 d . . . . .
C17 C -0.7989(4) -0.9593(3) -0.9799(3) 0.0361(6) Uani 1 1 d . . . . .
H17 H -0.8139 -1.0382 -1.0467 0.043 Uiso 1 1 calc R U . . .
C11 C -0.4749(3) -0.9543(3) -0.9474(3) 0.0284(5) Uani 1 1 d . . . . .
H7 H -0.5172 -1.0138 -1.0416 0.034 Uiso 1 1 calc R U . . .
N1 N -0.4491(3) -1.1723(2) -0.7909(3) 0.0299(5) Uani 1 1 d . . . . .
C12 C -0.6339(3) -0.8945(3) -0.9176(3) 0.0276(5) Uani 1 1 d . . . . .
C13 C -0.6137(4) -0.7779(3) -0.8219(3) 0.0345(6) Uani 1 1 d . . . . .
H13 H -0.5019 -0.7314 -0.7799 0.041 Uiso 1 1 calc R U . . .
C14 C -0.7578(5) -0.7294(4) -0.7878(4) 0.0493(8) Uani 1 1 d . . . . .
H14 H -0.7436 -0.6498 -0.7219 0.059 Uiso 1 1 calc R U . . .
C16 C -0.9422(4) -0.9105(4) -0.9459(4) 0.0476(8) Uani 1 1 d . . . . .
H16 H -1.0545 -0.9558 -0.9895 0.057 Uiso 1 1 calc R U . . .
C52 C -0.9189(4) -1.3631(3) -0.6124(3) 0.0389(7) Uani 1 1 d . . . . .
H51C H -1.0175 -1.3169 -0.6926 0.058 Uiso 1 1 calc R U . . .
H51B H -0.9509 -1.3767 -0.5228 0.058 Uiso 1 1 calc R U . . .
H51A H -0.8943 -1.4563 -0.6481 0.058 Uiso 1 1 calc R U . . .
C5 C -0.7542(3) -1.2689(3) -0.5713(3) 0.0301(6) Uani 1 1 d . . . . .
H5 H -0.6528 -1.3216 -0.4958 0.036 Uiso 1 1 calc R U . . .
C51 C -0.7830(5) -1.1308(3) -0.4977(4) 0.0454(7) Uani 1 1 d . . . . .
H52A H -0.8190 -1.1538 -0.4119 0.068 Uiso 1 1 calc R U . . .
H52B H -0.8763 -1.0741 -0.5722 0.068 Uiso 1 1 calc R U . . .
H52C H -0.6724 -1.0756 -0.4617 0.068 Uiso 1 1 calc R U . . .
C10 C -0.3568(3) -1.0451(3) -0.8160(3) 0.0296(6) Uani 1 1 d . . . . .
H9A H -0.2506 -1.0755 -0.8370 0.035 Uiso 1 1 calc R U . . .
H9B H -0.3162 -0.9863 -0.7226 0.035 Uiso 1 1 calc R U . . .
C4 C -0.7072(3) -1.2392(3) -0.7114(3) 0.0308(6) Uani 1 1 d . . . . .
H4A H -0.6987 -1.3317 -0.7595 0.037 Uiso 1 1 calc R U . . .
H4B H -0.8049 -1.1837 -0.7851 0.037 Uiso 1 1 calc R U . . .
C15 C -0.9215(4) -0.7958(4) -0.8486(4) 0.0530(9) Uani 1 1 d . . . . .
H15 H -1.0188 -0.7629 -0.8237 0.064 Uiso 1 1 calc R U . . .
C2 C -0.5359(3) -1.1582(3) -0.6787(3) 0.0293(6) Uani 1 1 d . . . . .
H2 H -0.5298 -1.0614 -0.6319 0.035 Uiso 1 1 calc R U . . .
C3 C -0.3654(4) -1.2356(3) -0.6396(3) 0.0384(7) Uani 1 1 d . . . . .
H3AB H -0.2574 -1.1888 -0.5685 0.046 Uiso 1 1 calc R U . . .
H3A H -0.3674 -1.3412 -0.6310 0.046 Uiso 1 1 calc R U . . .
H1 H -0.429(5) -0.786(5) -1.050(5) 0.066(12) Uiso 1 1 d . . . . .

loop_
_atom_site_aniso_label
_atom_site_aniso_U_11
_atom_site_aniso_U_22
_atom_site_aniso_U_33
_atom_site_aniso_U_23
_atom_site_aniso_U_13
_atom_site_aniso_U_12
O1 0.0320(10) 0.0372(10) 0.0501(12) 0.0122(9) 0.0230(9) 0.0007(8)
C17 0.0299(12) 0.0403(15) 0.0383(14) 0.0089(12) 0.0126(11) -0.0020(12)
C11 0.0307(12) 0.0276(12) 0.0330(13) 0.0015(10) 0.0191(10) -0.0016(10)
N1 0.0334(11) 0.0258(10) 0.0381(12) 0.0025(9) 0.0219(9) 0.0022(9)
C12 0.0287(12) 0.0291(12) 0.0277(12) 0.0075(10) 0.0132(9) 0.0033(10)
C13 0.0392(13) 0.0335(14) 0.0331(13) 0.0020(11) 0.0158(11) 0.0037(12)
C14 0.064(2) 0.0454(18) 0.0503(17) 0.0088(15) 0.0344(16) 0.0203(16)
C16 0.0291(13) 0.063(2) 0.0529(18) 0.0262(16) 0.0175(12) 0.0079(14)
C52 0.0414(15) 0.0389(16) 0.0463(16) 0.0042(12) 0.0279(13) -0.0005(12)
C5 0.0338(12) 0.0279(13) 0.0351(13) 0.0028(10) 0.0206(10) 0.0034(11)
C51 0.0577(19) 0.0398(15) 0.0519(18) -0.0076(14) 0.0355(15) 0.0018(14)
C10 0.0291(12) 0.0297(13) 0.0361(13) 0.0010(11) 0.0192(10) 0.0000(10)
C4 0.0346(13) 0.0283(13) 0.0359(13) -0.0002(11) 0.0203(10) -0.0019(11)
C15 0.0440(17) 0.066(2) 0.063(2) 0.0303(18) 0.0366(16) 0.0274(17)
C2 0.0337(13) 0.0280(13) 0.0312(12) 0.0023(10) 0.0179(10) 0.0003(10)
C3 0.0371(14) 0.0359(14) 0.0472(16) 0.0151(13) 0.0213(12) 0.0082(12)

loop_
_atom_type_symbol
_atom_type_description
_atom_type_scat_dispersion_real
_atom_type_scat_dispersion_imag
_atom_type_scat_source
C C 0.0181 0.0091 'International Tables Vol C Tables 4.2.6.8 and 6.1.1.4'
H H 0.0000 0.0000 'International Tables Vol C Tables 4.2.6.8 and 6.1.1.4'
N N 0.0311 0.0180 'International Tables Vol C Tables 4.2.6.8 and 6.1.1.4'
O O 0.0492 0.0322 'International Tables Vol C Tables 4.2.6.8 and 6.1.1.4'

loop_
_geom_angle_atom_site_label_1
_geom_angle_atom_site_label_2
_geom_angle_atom_site_label_3
_geom_angle
_geom_angle_site_symmetry_1
_geom_angle_site_symmetry_3
_geom_angle_publ_flag
C16 C17 C12 120.9(3) . . ?
O1 C11 C12 112.0(2) . . ?
O1 C11 C10 104.7(2) . . ?
C12 C11 C10 112.1(2) . . ?
C10 N1 C3 113.7(2) . . ?
C10 N1 C2 116.50(19) . . ?
C3 N1 C2 60.35(16) . . ?
C17 C12 C13 119.2(2) . . ?
C17 C12 C11 120.6(2) . . ?
C13 C12 C11 120.2(2) . . ?
C12 C13 C14 119.7(3) . . ?
C15 C14 C13 120.8(3) . . ?
C15 C16 C17 120.0(3) . . ?
C51 C5 C52 110.0(2) . . ?
C51 C5 C4 111.7(2) . . ?
C52 C5 C4 110.5(2) . . ?
N1 C10 C11 112.2(2) . . ?
C2 C4 C5 114.2(2) . . ?
C16 C15 C14 119.4(3) . . ?
N1 C2 C3 59.62(16) . . ?
N1 C2 C4 116.6(2) . . ?
C3 C2 C4 120.6(2) . . ?
N1 C3 C2 60.03(16) . . ?

loop_
_geom_bond_atom_site_label_1
_geom_bond_atom_site_label_2
_geom_bond_distance
_geom_bond_site_symmetry_2
_geom_bond_publ_flag
O1 C11 1.424(3) . ?
C17 C16 1.385(4) . ?
C17 C12 1.386(4) . ?
C11 C12 1.518(3) . ?
C11 C10 1.522(4) . ?
N1 C10 1.466(3) . ?
N1 C3 1.469(3) . ?
N1 C2 1.475(3) . ?
C12 C13 1.388(4) . ?
C13 C14 1.392(4) . ?
C14 C15 1.384(5) . ?
C16 C15 1.383(5) . ?
C52 C5 1.524(4) . ?
C5 C51 1.523(4) . ?
C5 C4 1.531(3) . ?
C4 C2 1.508(3) . ?
C2 C3 1.480(4) . ?
